data_4089365
loop_
_publ_author_name
'Schnurr, Anna'
'Samigullin, Kamil'
'Breunig, Jens M.'
'Bolte, Michael'
'Lerner, Hans-Wolfram'
'Wagner, Matthias'

_publ_section_title
;
 One-Pot Synthesis of [(C6F5)2BH2]&#x2212;from C6F5MgBr/BH3&#x00B7;SMe2and
 Its in Situ Transformation to Piers&#x2019; Borane
;
_journal_issue 10
_journal_name_full Organometallics
_journal_page_first 2838
_journal_paper_doi 10.1021/om200186w
_journal_volume 30
_journal_year 2011
_chemical_formula_moiety 'C32 H24 B2 F20 Mg O2, 2(C6 H6)'
_chemical_formula_sum 'C44 H36 B2 F20 Mg O2'
_chemical_formula_weight 1022.66
_space_group_IT_number 15
_space_group_name_Hall '-C 2yc'
_space_group_name_H-M_alt 'C 1 2/c 1'
_symmetry_cell_setting monoclinic
_symmetry_space_group_name_Hall '-C 2yc'
_symmetry_space_group_name_H-M 'C 1 2/c 1'
_atom_sites_solution_hydrogens geom
_atom_sites_solution_primary direct
_atom_sites_solution_secondary difmap
_audit_creation_method SHELXL-97
_cell_angle_alpha 90.00
_cell_angle_beta 91.917(6)
_cell_angle_gamma 90.00
_cell_formula_units_Z 4
_cell_length_a 17.2659(13)
_cell_length_b 12.0170(10)
_cell_length_c 22.4602(15)
_cell_measurement_reflns_used 10893
_cell_measurement_temperature 173(2)
_cell_measurement_theta_max 25.3
_cell_measurement_theta_min 1.9
_cell_volume 4657.5(6)
_computing_cell_refinement 'X-Area (Stoe & Cie, 2001)'
_computing_data_collection 'X-Area (Stoe & Cie, 2001)'
_computing_data_reduction 'X-Area (Stoe & Cie, 2001)'
_computing_molecular_graphics 'XP (Sheldrick, 2008)'
_computing_structure_refinement 'SHELXL-97 (Sheldrick, 1997)'
_computing_structure_solution 'SHELXS-97 (Sheldrick, 1990)'
_diffrn_ambient_temperature 173(2)
_diffrn_measured_fraction_theta_full 0.999
_diffrn_measured_fraction_theta_max 0.999
_diffrn_measurement_device_type 'STOE IPDS II two-circle-diffractometer'
_diffrn_measurement_method \w
_diffrn_radiation_monochromator graphite
_diffrn_radiation_source 'fine-focus sealed tube'
_diffrn_radiation_type MoK\a
_diffrn_radiation_wavelength 0.71073
_diffrn_reflns_av_R_equivalents 0.1241
_diffrn_reflns_av_sigmaI/netI 0.0790
_diffrn_reflns_limit_h_max 20
_diffrn_reflns_limit_h_min -20
_diffrn_reflns_limit_k_max 14
_diffrn_reflns_limit_k_min -14
_diffrn_reflns_limit_l_max 26
_diffrn_reflns_limit_l_min -24
_diffrn_reflns_number 20561
_diffrn_reflns_theta_full 25.00
_diffrn_reflns_theta_max 25.02
_diffrn_reflns_theta_min 1.81
_diffrn_standards_number 0
_exptl_absorpt_coefficient_mu 0.155
_exptl_absorpt_correction_T_max 0.9908
_exptl_absorpt_correction_T_min 0.9594
_exptl_absorpt_correction_type multi-scan
_exptl_absorpt_process_details 'MULABS (Spek, 2003; Blessing, 1995)'
_exptl_crystal_colour colourless
_exptl_crystal_density_diffrn 1.458
_exptl_crystal_density_method 'not measured'
_exptl_crystal_description plate
_exptl_crystal_F_000 2072
_exptl_crystal_size_max 0.27
_exptl_crystal_size_mid 0.19
_exptl_crystal_size_min 0.06
_refine_diff_density_max 0.278
_refine_diff_density_min -0.364
_refine_diff_density_rms 0.061
_refine_ls_extinction_coef 0.0040(4)
_refine_ls_extinction_expression Fc^*^=kFc[1+0.001xFc^2^\l^3^/sin(2\q)]^-1/4^
_refine_ls_extinction_method SHELXL
_refine_ls_goodness_of_fit_ref 0.861
_refine_ls_hydrogen_treatment mixed
_refine_ls_matrix_type full
_refine_ls_number_parameters 321
_refine_ls_number_reflns 4126
_refine_ls_number_restraints 0
_refine_ls_restrained_S_all 0.861
_refine_ls_R_factor_all 0.0950
_refine_ls_R_factor_gt 0.0553
_refine_ls_shift/su_max 0.000
_refine_ls_shift/su_mean 0.000
_refine_ls_structure_factor_coef Fsqd
_refine_ls_weighting_details 'calc w=1/[\s^2^(Fo^2^)+(0.0880P)^2^+0.0000P] where P=(Fo^2^+2Fc^2^)/3'
_refine_ls_weighting_scheme calc
_refine_ls_wR_factor_gt 0.1338
_refine_ls_wR_factor_ref 0.1524
_reflns_number_gt 2346
_reflns_number_total 4126
_reflns_threshold_expression >2sigma(I)
_cod_data_source_file om200186w_si_001.cif
_cod_data_source_block wa1178
_cod_depositor_comments
;
The following automatic conversions were performed:

data item '_symmetry_cell_setting' value 'Monoclinic' was changed to
'monoclinic' in accordance with the
/home/saulius/struct/COD-crude-data/automatic-downloads/DataCite-retrospective/ACS/depositions/lib/dictionaries/cif_core.dic
dictionary named 'cif_core.dic' version 2.4.2 last updated on
2011-04-26.

Automatic conversion script
Id: cif_fix_values 6909 2019-04-08 15:41:33Z antanas 
;
_cod_original_sg_symbol_H-M C2/c
_cod_database_code 4089365

loop_
_symmetry_equiv_pos_as_xyz
'x, y, z'
'-x, y, -z+1/2'
'x+1/2, y+1/2, z'
'-x+1/2, y+1/2, -z+1/2'
'-x, -y, -z'
'x, -y, z-1/2'
'-x+1/2, -y+1/2, -z'
'x+1/2, -y+1/2, z-1/2'

loop_
_atom_site_label
_atom_site_type_symbol
_atom_site_fract_x
_atom_site_fract_y
_atom_site_fract_z
_atom_site_U_iso_or_equiv
_atom_site_adp_type
_atom_site_occupancy
_atom_site_symmetry_multiplicity
_atom_site_calc_flag
_atom_site_refinement_flags
Mg1 Mg 0.5000 0.28933(11) 0.2500 0.0475(4) Uani 1 2 d S
B1 B 0.47280(19) 0.4212(3) 0.32778(14) 0.0448(7) Uani 1 1 d .
H1 H 0.4375(17) 0.406(2) 0.2838(14) 0.062(8) Uiso 1 1 d .
H2 H 0.5234(18) 0.353(2) 0.3276(13) 0.062(8) Uiso 1 1 d .
C1 C 0.50989(16) 0.5444(2) 0.32654(11) 0.0451(6) Uani 1 1 d .
C2 C 0.46285(17) 0.6374(2) 0.32459(13) 0.0512(7) Uani 1 1 d .
C3 C 0.4896(2) 0.7454(3) 0.32371(13) 0.0594(8) Uani 1 1 d .
C4 C 0.5678(2) 0.7638(3) 0.32327(14) 0.0645(9) Uani 1 1 d .
C5 C 0.61774(18) 0.6758(3) 0.32550(14) 0.0606(8) Uani 1 1 d .
C6 C 0.58837(17) 0.5682(3) 0.32656(13) 0.0524(7) Uani 1 1 d .
F2 F 0.38460(10) 0.62362(14) 0.32337(8) 0.0628(5) Uani 1 1 d .
F3 F 0.43966(13) 0.83157(15) 0.32087(10) 0.0833(6) Uani 1 1 d .
F4 F 0.59492(14) 0.86889(16) 0.32035(10) 0.0880(7) Uani 1 1 d .
F5 F 0.69506(11) 0.69270(18) 0.32498(10) 0.0832(6) Uani 1 1 d .
F6 F 0.64122(9) 0.48471(15) 0.32913(8) 0.0653(5) Uani 1 1 d .
C11 C 0.41952(16) 0.4005(2) 0.38389(12) 0.0461(7) Uani 1 1 d .
C12 C 0.45255(18) 0.3884(2) 0.44047(13) 0.0516(7) Uani 1 1 d .
C13 C 0.4105(2) 0.3732(3) 0.49054(14) 0.0639(9) Uani 1 1 d .
C14 C 0.3309(2) 0.3703(3) 0.48498(16) 0.0690(10) Uani 1 1 d .
C15 C 0.29483(19) 0.3824(3) 0.43010(17) 0.0634(9) Uani 1 1 d .
C16 C 0.33971(18) 0.3963(2) 0.38124(14) 0.0529(7) Uani 1 1 d .
F12 F 0.53083(10) 0.39042(15) 0.44784(8) 0.0652(5) Uani 1 1 d .
F13 F 0.44647(15) 0.36100(17) 0.54438(8) 0.0860(7) Uani 1 1 d .
F14 F 0.28796(15) 0.35731(18) 0.53383(10) 0.0987(8) Uani 1 1 d .
F15 F 0.21686(11) 0.38146(19) 0.42484(11) 0.0897(7) Uani 1 1 d .
F16 F 0.30070(9) 0.40683(16) 0.32802(8) 0.0656(5) Uani 1 1 d .
O1 O 0.58763(13) 0.18291(17) 0.24597(10) 0.0638(6) Uani 1 1 d .
C21 C 0.6590(2) 0.2030(3) 0.2800(2) 0.0916(13) Uani 1 1 d .
H21A H 0.6606 0.2818 0.2929 0.110 Uiso 1 1 calc R
H21B H 0.7035 0.1900 0.2542 0.110 Uiso 1 1 calc R
C22 C 0.6665(3) 0.1317(4) 0.3320(3) 0.130(2) Uani 1 1 d .
H22A H 0.7153 0.1482 0.3537 0.194 Uiso 1 1 calc R
H22B H 0.6661 0.0537 0.3194 0.194 Uiso 1 1 calc R
H22C H 0.6230 0.1453 0.3581 0.194 Uiso 1 1 calc R
C23 C 0.5899(4) 0.0870(4) 0.2068(2) 0.126(2) Uani 1 1 d .
H23A H 0.6391 0.0472 0.2162 0.151 Uiso 1 1 calc R
H23B H 0.5474 0.0368 0.2179 0.151 Uiso 1 1 calc R
C24 C 0.5849(5) 0.0996(4) 0.1498(2) 0.177(4) Uani 1 1 d .
H24A H 0.5876 0.0267 0.1305 0.266 Uiso 1 1 calc R
H24B H 0.6278 0.1463 0.1370 0.266 Uiso 1 1 calc R
H24C H 0.5355 0.1354 0.1387 0.266 Uiso 1 1 calc R
C31 C 0.6910(2) 0.3126(4) 0.5219(3) 0.0992(15) Uani 1 1 d .
H31 H 0.6502 0.3556 0.5375 0.119 Uiso 1 1 calc R
C32 C 0.7210(3) 0.3417(4) 0.4693(3) 0.1017(15) Uani 1 1 d .
H32 H 0.7013 0.4043 0.4479 0.122 Uiso 1 1 calc R
C33 C 0.7815(3) 0.2784(4) 0.4468(2) 0.1023(14) Uani 1 1 d .
H33 H 0.8035 0.2983 0.4101 0.123 Uiso 1 1 calc R
C41 C 0.52604(19) 0.1074(3) 0.50950(18) 0.0715(10) Uani 1 1 d .
H41 H 0.5440 0.1813 0.5159 0.086 Uiso 1 1 calc R
C42 C 0.57400(19) 0.0290(3) 0.48518(17) 0.0715(10) Uani 1 1 d .
H42 H 0.6252 0.0488 0.4751 0.086 Uiso 1 1 calc R
C43 C 0.54778(19) -0.0783(3) 0.47551(18) 0.0719(10) Uani 1 1 d .
H43 H 0.5808 -0.1320 0.4585 0.086 Uiso 1 1 calc R

loop_
_atom_site_aniso_label
_atom_site_aniso_U_11
_atom_site_aniso_U_22
_atom_site_aniso_U_33
_atom_site_aniso_U_23
_atom_site_aniso_U_13
_atom_site_aniso_U_12
Mg1 0.0540(8) 0.0491(7) 0.0397(8) 0.000 0.0052(6) 0.000
B1 0.0452(17) 0.0508(18) 0.0387(18) -0.0021(14) 0.0044(14) 0.0009(14)
C1 0.0506(16) 0.0514(16) 0.0337(14) -0.0009(12) 0.0068(12) 0.0010(13)
C2 0.0553(18) 0.0589(18) 0.0397(16) -0.0017(13) 0.0055(13) -0.0013(14)
C3 0.078(2) 0.0510(18) 0.0488(19) 0.0003(14) 0.0027(16) 0.0038(16)
C4 0.093(3) 0.0526(19) 0.0479(19) -0.0012(14) 0.0078(17) -0.0167(18)
C5 0.0574(19) 0.079(2) 0.0457(18) -0.0055(15) 0.0094(14) -0.0240(17)
C6 0.0532(17) 0.0626(19) 0.0418(16) -0.0045(14) 0.0064(13) -0.0042(15)
F2 0.0527(10) 0.0656(11) 0.0703(12) 0.0016(9) 0.0049(8) 0.0062(8)
F3 0.1096(16) 0.0525(11) 0.0874(15) 0.0040(10) -0.0010(12) 0.0110(10)
F4 0.1245(18) 0.0629(12) 0.0764(14) 0.0034(10) 0.0034(12) -0.0356(12)
F5 0.0655(12) 0.1021(16) 0.0827(14) -0.0068(11) 0.0145(10) -0.0343(11)
F6 0.0448(9) 0.0764(12) 0.0751(12) -0.0067(9) 0.0079(8) 0.0027(8)
C11 0.0486(16) 0.0476(15) 0.0425(16) -0.0005(12) 0.0082(12) -0.0032(12)
C12 0.0597(19) 0.0526(17) 0.0427(17) -0.0010(13) 0.0039(14) -0.0043(13)
C13 0.097(3) 0.0582(19) 0.0373(18) -0.0019(14) 0.0117(17) -0.0046(17)
C14 0.096(3) 0.060(2) 0.053(2) 0.0000(15) 0.038(2) -0.0055(18)
C15 0.0529(19) 0.065(2) 0.074(2) 0.0004(16) 0.0251(17) -0.0032(15)
C16 0.0567(18) 0.0544(17) 0.0482(18) -0.0022(13) 0.0084(14) -0.0017(14)
F12 0.0626(11) 0.0777(12) 0.0545(11) 0.0028(9) -0.0081(8) -0.0027(9)
F13 0.141(2) 0.0824(14) 0.0351(10) 0.0040(9) 0.0062(11) -0.0040(12)
F14 0.135(2) 0.0880(15) 0.0773(15) -0.0032(11) 0.0671(15) -0.0133(13)
F15 0.0579(12) 0.1009(16) 0.1126(19) -0.0060(13) 0.0370(12) -0.0056(10)
F16 0.0455(9) 0.0858(13) 0.0655(12) -0.0013(9) 0.0007(8) -0.0011(8)
O1 0.0711(14) 0.0556(13) 0.0651(14) -0.0028(10) 0.0074(11) 0.0108(10)
C21 0.052(2) 0.072(2) 0.151(4) -0.004(3) 0.012(2) 0.0049(18)
C22 0.133(4) 0.115(4) 0.137(5) 0.009(3) -0.066(4) -0.013(3)
C23 0.215(6) 0.083(3) 0.080(3) -0.029(2) 0.007(3) 0.067(3)
C24 0.392(11) 0.069(3) 0.066(3) -0.004(2) -0.048(5) -0.027(5)
C31 0.069(3) 0.091(3) 0.135(5) -0.027(3) -0.028(3) 0.003(2)
C32 0.085(3) 0.081(3) 0.136(5) -0.013(3) -0.039(3) 0.003(2)
C33 0.084(3) 0.106(4) 0.115(4) -0.023(3) -0.016(3) -0.011(3)
C41 0.056(2) 0.068(2) 0.091(3) -0.0042(18) 0.0076(18) -0.0065(16)
C42 0.0494(18) 0.082(2) 0.084(3) -0.001(2) 0.0156(17) -0.0041(17)
C43 0.0529(19) 0.076(2) 0.088(3) -0.0103(19) 0.0128(18) 0.0046(17)

loop_
_atom_type_symbol
_atom_type_description
_atom_type_scat_dispersion_real
_atom_type_scat_dispersion_imag
_atom_type_scat_source
C C 0.0033 0.0016 'International Tables Vol C Tables 4.2.6.8 and 6.1.1.4'
H H 0.0000 0.0000 'International Tables Vol C Tables 4.2.6.8 and 6.1.1.4'
B B 0.0013 0.0007 'International Tables Vol C Tables 4.2.6.8 and 6.1.1.4'
F F 0.0171 0.0103 'International Tables Vol C Tables 4.2.6.8 and 6.1.1.4'
Mg Mg 0.0486 0.0363 'International Tables Vol C Tables 4.2.6.8 and 6.1.1.4'
O O 0.0106 0.0060 'International Tables Vol C Tables 4.2.6.8 and 6.1.1.4'

loop_
_geom_angle_atom_site_label_1
_geom_angle_atom_site_label_2
_geom_angle_atom_site_label_3
_geom_angle
_geom_angle_site_symmetry_1
_geom_angle_site_symmetry_3
O1 Mg1 O1 99.80(14) 2_655 .
O1 Mg1 B1 128.48(10) 2_655 2_655
O1 Mg1 B1 102.86(10) . 2_655
O1 Mg1 B1 102.86(10) 2_655 .
O1 Mg1 B1 128.48(10) . .
B1 Mg1 B1 98.04(16) 2_655 .
O1 Mg1 H1 90.8(9) 2_655 .
O1 Mg1 H1 156.7(9) . .
B1 Mg1 H1 86.1(9) 2_655 .
B1 Mg1 H1 28.2(9) . .
O1 Mg1 H2 110.5(9) 2_655 .
O1 Mg1 H2 99.2(9) . .
B1 Mg1 H2 110.6(9) 2_655 .
B1 Mg1 H2 29.4(9) . .
H1 Mg1 H2 57.5(13) . .
C11 B1 C1 113.2(2) . .
C11 B1 Mg1 126.7(2) . .
C1 B1 Mg1 120.16(19) . .
C11 B1 H1 110.3(15) . .
C1 B1 H1 108.9(15) . .
Mg1 B1 H1 52.5(14) . .
C11 B1 H2 109.6(14) . .
C1 B1 H2 109.7(14) . .
Mg1 B1 H2 52.3(14) . .
H1 B1 H2 105(2) . .
C2 C1 C6 114.0(3) . .
C2 C1 B1 120.6(2) . .
C6 C1 B1 125.3(3) . .
F2 C2 C3 116.6(3) . .
F2 C2 C1 119.0(3) . .
C3 C2 C1 124.4(3) . .
F3 C3 C4 120.3(3) . .
F3 C3 C2 120.6(3) . .
C4 C3 C2 119.0(3) . .
F4 C4 C5 120.6(3) . .
F4 C4 C3 119.7(3) . .
C5 C4 C3 119.7(3) . .
F5 C5 C4 120.4(3) . .
F5 C5 C6 120.1(3) . .
C4 C5 C6 119.5(3) . .
F6 C6 C1 120.3(3) . .
F6 C6 C5 116.3(3) . .
C1 C6 C5 123.3(3) . .
C16 C11 C12 114.6(3) . .
C16 C11 B1 124.8(3) . .
C12 C11 B1 120.6(3) . .
F12 C12 C13 117.1(3) . .
F12 C12 C11 119.3(3) . .
C13 C12 C11 123.7(3) . .
F13 C13 C12 120.6(3) . .
F13 C13 C14 120.5(3) . .
C12 C13 C14 118.9(3) . .
F14 C14 C15 119.8(4) . .
F14 C14 C13 120.1(4) . .
C15 C14 C13 120.1(3) . .
F15 C15 C14 120.0(3) . .
F15 C15 C16 121.3(3) . .
C14 C15 C16 118.7(3) . .
F16 C16 C15 116.0(3) . .
F16 C16 C11 120.0(3) . .
C15 C16 C11 124.0(3) . .
C21 O1 C23 114.3(3) . .
C21 O1 Mg1 120.3(2) . .
C23 O1 Mg1 125.2(3) . .
O1 C21 C22 112.2(3) . .
O1 C21 H21A 109.2 . .
C22 C21 H21A 109.2 . .
O1 C21 H21B 109.2 . .
C22 C21 H21B 109.2 . .
H21A C21 H21B 107.9 . .
C21 C22 H22A 109.5 . .
C21 C22 H22B 109.5 . .
H22A C22 H22B 109.5 . .
C21 C22 H22C 109.5 . .
H22A C22 H22C 109.5 . .
H22B C22 H22C 109.5 . .
C24 C23 O1 120.4(4) . .
C24 C23 H23A 107.2 . .
O1 C23 H23A 107.2 . .
C24 C23 H23B 107.2 . .
O1 C23 H23B 107.2 . .
H23A C23 H23B 106.9 . .
C23 C24 H24A 109.5 . .
C23 C24 H24B 109.5 . .
H24A C24 H24B 109.5 . .
C23 C24 H24C 109.5 . .
H24A C24 H24C 109.5 . .
H24B C24 H24C 109.5 . .
C32 C31 C33 121.1(5) . 7_656
C32 C31 H31 119.5 . .
C33 C31 H31 119.5 7_656 .
C31 C32 C33 119.2(5) . .
C31 C32 H32 120.4 . .
C33 C32 H32 120.4 . .
C31 C33 C32 119.8(5) 7_656 .
C31 C33 H33 120.1 7_656 .
C32 C33 H33 120.1 . .
C43 C41 C42 119.8(3) 5_656 .
C43 C41 H41 120.1 5_656 .
C42 C41 H41 120.1 . .
C41 C42 C43 120.1(3) . .
C41 C42 H42 119.9 . .
C43 C42 H42 119.9 . .
C41 C43 C42 120.1(3) 5_656 .
C41 C43 H43 120.0 5_656 .
C42 C43 H43 120.0 . .

loop_
_geom_bond_atom_site_label_1
_geom_bond_atom_site_label_2
_geom_bond_distance
_geom_bond_site_symmetry_2
Mg1 O1 1.985(2) 2_655
Mg1 O1 1.985(2) .
Mg1 B1 2.416(3) 2_655
Mg1 B1 2.416(3) .
Mg1 H1 1.94(3) .
Mg1 H2 1.93(3) .
B1 C11 1.604(4) .
B1 C1 1.614(4) .
B1 H1 1.16(3) .
B1 H2 1.20(3) .
C1 C2 1.381(4) .
C1 C6 1.385(4) .
C2 F2 1.361(3) .
C2 C3 1.378(4) .
C3 F3 1.348(4) .
C3 C4 1.369(5) .
C4 F4 1.349(3) .
C4 C5 1.364(5) .
C5 F5 1.351(4) .
C5 C6 1.389(4) .
C6 F6 1.356(3) .
C11 C16 1.378(4) .
C11 C12 1.383(4) .
C12 F12 1.356(3) .
C12 C13 1.371(4) .
C13 F13 1.349(4) .
C13 C14 1.377(5) .
C14 F14 1.353(4) .
C14 C15 1.370(5) .
C15 F15 1.348(4) .
C15 C16 1.375(4) .
C16 F16 1.358(3) .
O1 C21 1.449(5) .
O1 C23 1.451(4) .
C21 C22 1.451(7) .
C21 H21A 0.9900 .
C21 H21B 0.9900 .
C22 H22A 0.9800 .
C22 H22B 0.9800 .
C22 H22C 0.9800 .
C23 C24 1.289(6) .
C23 H23A 0.9900 .
C23 H23B 0.9900 .
C24 H24A 0.9800 .
C24 H24B 0.9800 .
C24 H24C 0.9800 .
C31 C32 1.351(7) .
C31 C33 1.376(7) 7_656
C31 H31 0.9500 .
C32 C33 1.400(6) .
C32 H32 0.9500 .
C33 C31 1.376(7) 7_656
C33 H33 0.9500 .
C41 C43 1.374(5) 5_656
C41 C42 1.379(5) .
C41 H41 0.9500 .
C42 C43 1.381(5) .
C42 H42 0.9500 .
C43 C41 1.374(5) 5_656
C43 H43 0.9500 .

loop_
_geom_torsion_atom_site_label_1
_geom_torsion_atom_site_label_2
_geom_torsion_atom_site_label_3
_geom_torsion_atom_site_label_4
_geom_torsion
_geom_torsion_site_symmetry_1
_geom_torsion_site_symmetry_4
O1 Mg1 B1 C11 21.8(3) 2_655 .
O1 Mg1 B1 C11 -92.1(3) . .
B1 Mg1 B1 C11 154.4(3) 2_655 .
O1 Mg1 B1 C1 -158.3(2) 2_655 .
O1 Mg1 B1 C1 87.8(2) . .
B1 Mg1 B1 C1 -25.73(16) 2_655 .
C11 B1 C1 C2 -59.4(3) . .
Mg1 B1 C1 C2 120.7(2) . .
C11 B1 C1 C6 121.4(3) . .
Mg1 B1 C1 C6 -58.5(3) . .
C6 C1 C2 F2 178.9(3) . .
B1 C1 C2 F2 -0.4(4) . .
C6 C1 C2 C3 -1.0(4) . .
B1 C1 C2 C3 179.7(3) . .
F2 C2 C3 F3 -1.0(4) . .
C1 C2 C3 F3 179.0(3) . .
F2 C2 C3 C4 -178.3(3) . .
C1 C2 C3 C4 1.7(5) . .
F3 C3 C4 F4 0.4(5) . .
C2 C3 C4 F4 177.7(3) . .
F3 C3 C4 C5 -179.3(3) . .
C2 C3 C4 C5 -2.0(5) . .
F4 C4 C5 F5 0.2(5) . .
C3 C4 C5 F5 179.9(3) . .
F4 C4 C5 C6 -177.9(3) . .
C3 C4 C5 C6 1.7(5) . .
C2 C1 C6 F6 179.2(2) . .
B1 C1 C6 F6 -1.6(4) . .
C2 C1 C6 C5 0.8(4) . .
B1 C1 C6 C5 -180.0(3) . .
F5 C5 C6 F6 2.2(4) . .
C4 C5 C6 F6 -179.6(3) . .
F5 C5 C6 C1 -179.3(3) . .
C4 C5 C6 C1 -1.2(5) . .
C1 B1 C11 C16 105.8(3) . .
Mg1 B1 C11 C16 -74.3(4) . .
C1 B1 C11 C12 -72.4(3) . .
Mg1 B1 C11 C12 107.5(3) . .
C16 C11 C12 F12 179.4(3) . .
B1 C11 C12 F12 -2.2(4) . .
C16 C11 C12 C13 0.1(4) . .
B1 C11 C12 C13 178.4(3) . .
F12 C12 C13 F13 0.1(4) . .
C11 C12 C13 F13 179.5(3) . .
F12 C12 C13 C14 -179.8(3) . .
C11 C12 C13 C14 -0.5(5) . .
F13 C13 C14 F14 1.2(5) . .
C12 C13 C14 F14 -178.9(3) . .
F13 C13 C14 C15 -179.8(3) . .
C12 C13 C14 C15 0.2(5) . .
F14 C14 C15 F15 0.2(5) . .
C13 C14 C15 F15 -178.9(3) . .
F14 C14 C15 C16 179.5(3) . .
C13 C14 C15 C16 0.5(5) . .
F15 C15 C16 F16 -1.2(4) . .
C14 C15 C16 F16 179.5(3) . .
F15 C15 C16 C11 178.4(3) . .
C14 C15 C16 C11 -0.9(5) . .
C12 C11 C16 F16 -179.8(3) . .
B1 C11 C16 F16 2.0(4) . .
C12 C11 C16 C15 0.6(4) . .
B1 C11 C16 C15 -177.7(3) . .
O1 Mg1 O1 C21 -138.2(3) 2_655 .
B1 Mg1 O1 C21 88.4(3) 2_655 .
B1 Mg1 O1 C21 -23.0(3) . .
O1 Mg1 O1 C23 47.4(3) 2_655 .
B1 Mg1 O1 C23 -86.0(3) 2_655 .
B1 Mg1 O1 C23 162.6(3) . .
C23 O1 C21 C22 -80.5(5) . .
Mg1 O1 C21 C22 104.5(4) . .
C21 O1 C23 C24 -114.3(7) . .
Mg1 O1 C23 C24 60.4(8) . .
C33 C31 C32 C33 -0.5(7) 7_656 .
C31 C32 C33 C31 0.5(7) . 7_656
C43 C41 C42 C43 0.4(6) 5_656 .
C41 C42 C43 C41 -0.4(6) . 5_656
